data_7719720
loop_
_publ_author_name
'Krot, Anna D.'
'Grigoriev, Mikhail S.'
'Pankin, Ilia A.'
'Guda, Alexander A.'
'Fedoseev, Alexander M.'

_publ_section_title
;
 Crystallography, DFT study and nature of the bonding in the series of
 AnO<sub>2</sub><sup>2+</sup> acetates (An = U, Np, Pu).
;
_journal_issue 45
_journal_name_full 'Dalton transactions (Cambridge, England : 2003)'
_journal_page_first 16848
_journal_page_last 16856
_journal_paper_doi 10.1039/d5dt01005e
_journal_volume 54
_journal_year 2025
_chemical_formula_sum 'C4 H10 Np O8'
_chemical_formula_weight 423.12
_space_group_crystal_system monoclinic
_space_group_IT_number 14
_space_group_name_Hall '-P 2yn'
_space_group_name_H-M_alt 'P 1 21/n 1'
_atom_sites_solution_hydrogens mixed
_audit_creation_method SHELXL-2018/3
_audit_update_record
;
2025-03-06 deposited with the CCDC.	2025-10-20 downloaded from the CCDC.
;
_cell_angle_alpha 90
_cell_angle_beta 92.768(2)
_cell_angle_gamma 90
_cell_formula_units_Z 4
_cell_length_a 6.8194(4)
_cell_length_b 9.4879(6)
_cell_length_c 14.7820(9)
_cell_measurement_reflns_used 3748
_cell_measurement_temperature 100(2)
_cell_measurement_theta_max 27.91
_cell_measurement_theta_min 3.50
_cell_volume 955.31(10)
_computing_structure_refinement 'SHELXL-2018/3 (Sheldrick, 2018)'
_diffrn_ambient_temperature 100(2)
_diffrn_measured_fraction_theta_full 0.994
_diffrn_measured_fraction_theta_max 0.996
_diffrn_measurement_device_type 'Bruker KAPPA APEX II area-detector diffractometer'
_diffrn_radiation_type MoK\a
_diffrn_radiation_wavelength 0.71073
_diffrn_reflns_av_R_equivalents 0.0723
_diffrn_reflns_av_unetI/netI 0.0505
_diffrn_reflns_Laue_measured_fraction_full 0.994
_diffrn_reflns_Laue_measured_fraction_max 0.996
_diffrn_reflns_limit_h_max 9
_diffrn_reflns_limit_h_min -9
_diffrn_reflns_limit_k_max 13
_diffrn_reflns_limit_k_min 0
_diffrn_reflns_limit_l_max 20
_diffrn_reflns_limit_l_min 0
_diffrn_reflns_number 16210
_diffrn_reflns_point_group_measured_fraction_full 0.994
_diffrn_reflns_point_group_measured_fraction_max 0.996
_diffrn_reflns_theta_full 25.242
_diffrn_reflns_theta_max 29.994
_diffrn_reflns_theta_min 4.296
_exptl_absorpt_coefficient_mu 10.892
_exptl_absorpt_correction_T_max 1.000
_exptl_absorpt_correction_T_min 0.582
_exptl_absorpt_correction_type multi-scan
_exptl_absorpt_process_details 'TWINABS (Bruker, 2012)'
_exptl_crystal_density_diffrn 2.942
_exptl_crystal_description plate
_exptl_crystal_F_000 764
_exptl_crystal_size_max 0.180
_exptl_crystal_size_mid 0.140
_exptl_crystal_size_min 0.040
_refine_diff_density_max 1.387
_refine_diff_density_min -2.399
_refine_diff_density_rms 0.295
_refine_ls_extinction_method none
_refine_ls_goodness_of_fit_ref 1.079
_refine_ls_hydrogen_treatment mixed
_refine_ls_matrix_type full
_refine_ls_number_parameters 133
_refine_ls_number_reflns 5479
_refine_ls_number_restraints 12
_refine_ls_restrained_S_all 1.080
_refine_ls_R_factor_all 0.0492
_refine_ls_R_factor_gt 0.0389
_refine_ls_shift/su_max 0.025
_refine_ls_shift/su_mean 0.000
_refine_ls_structure_factor_coef Fsqd
_refine_ls_weighting_details 'w=1/[\s^2^(Fo^2^)+(0.0347P)^2^+4.4663P] where P=(Fo^2^+2Fc^2^)/3'
_refine_ls_weighting_scheme calc
_refine_ls_wR_factor_gt 0.0855
_refine_ls_wR_factor_ref 0.0898
_reflns_Friedel_coverage 0.000
_reflns_number_gt 4625
_reflns_number_total 5479
_reflns_threshold_expression 'I > 2\s(I)'
_cod_data_source_file d5dt01005e2.cif
_cod_data_source_block NpAcet_LT
_cod_depositor_comments 'Adding full bibliography for 7719719--7719722.cif.'
_cod_original_sg_symbol_H-M 'P 21/n'
_cod_database_code 7719720
_shelx_shelxl_version_number 2018/3
_shelx_space_group_comment
;
The symmetry employed for this shelxl refinement is uniquely defined
by the following loop, which should always be used as a source of
symmetry information in preference to the above space-group names.
They are only intended as comments.
;
_shelx_estimated_absorpt_t_min 0.245
_shelx_estimated_absorpt_t_max 0.670

loop_
_space_group_symop_operation_xyz
'x, y, z'
'-x+1/2, y+1/2, -z+1/2'
'-x, -y, -z'
'x-1/2, -y-1/2, z-1/2'

loop_
_atom_site_label
_atom_site_type_symbol
_atom_site_fract_x
_atom_site_fract_y
_atom_site_fract_z
_atom_site_U_iso_or_equiv
_atom_site_adp_type
_atom_site_occupancy
_atom_site_site_symmetry_order
_atom_site_calc_flag
_atom_site_refinement_flags_posn
_atom_site_refinement_flags_adp
_atom_site_refinement_flags_occupancy
_atom_site_disorder_assembly
_atom_site_disorder_group
Np1 Np 0.22711(4) 0.38279(3) 0.65059(2) 0.00588(9) Uani 1 1 d . . . . .
O1 O 0.2299(9) 0.1973(5) 0.6460(4) 0.0118(10) Uani 1 1 d . . . . .
O2 O 0.2218(9) 0.5671(6) 0.6509(4) 0.0124(10) Uani 1 1 d . . . . .
O3 O 0.0792(9) 0.3779(6) 0.7989(4) 0.0130(11) Uani 1 1 d . . . . .
O4 O 0.3983(8) 0.3830(6) 0.8004(4) 0.0106(11) Uani 1 1 d . . . . .
O5 O 0.5633(8) 0.3874(6) 0.6246(4) 0.0139(11) Uani 1 1 d . . . . .
O6 O 0.8812(8) 0.3880(6) 0.6195(4) 0.0115(11) Uani 1 1 d . . . . .
O1W O 0.2079(9) 0.3831(6) 0.4919(3) 0.0120(11) Uani 1 1 d D . . . .
H1A H 0.211(16) 0.456(5) 0.458(5) 0.018 Uiso 1 1 d D U . . .
H1B H 0.180(15) 0.315(5) 0.456(4) 0.018 Uiso 1 1 d D U . . .
O2W O 0.2488(9) 0.1531(7) 0.3992(4) 0.0147(11) Uani 1 1 d D . . . .
H2E H 0.347(8) 0.136(10) 0.368(5) 0.022 Uiso 1 1 d D U . . .
H2D H 0.149(7) 0.130(10) 0.367(5) 0.022 Uiso 1 1 d D U . . .
C1 C 0.2414(11) 0.3826(8) 0.8435(5) 0.0131(15) Uani 1 1 d . U . . .
C2 C 0.2497(13) 0.3729(9) 0.9450(5) 0.0153(16) Uani 1 1 d . . . . .
H2A H 0.238722 0.467560 0.970846 0.023 Uiso 1 1 calc R U . . .
H2B H 0.374772 0.330582 0.966090 0.023 Uiso 1 1 calc R U . . .
H2C H 0.141040 0.314307 0.964329 0.023 Uiso 1 1 calc R U . . .
C3 C 0.7253(12) 0.3291(8) 0.6423(5) 0.0092(13) Uani 1 1 d . . . . .
C4 C 0.7340(12) 0.1861(8) 0.6885(5) 0.0126(15) Uani 1 1 d . . . . .
H4A H 0.845929 0.183588 0.732645 0.019 Uiso 1 1 calc R U . . .
H4B H 0.749492 0.112295 0.643020 0.019 Uiso 1 1 calc R U . . .
H4C H 0.612343 0.170125 0.719645 0.019 Uiso 1 1 calc R U . . .

loop_
_atom_site_aniso_label
_atom_site_aniso_U_11
_atom_site_aniso_U_22
_atom_site_aniso_U_33
_atom_site_aniso_U_23
_atom_site_aniso_U_13
_atom_site_aniso_U_12
Np1 0.00491(13) 0.00588(14) 0.00683(13) 0.00079(10) 0.00012(9) 0.00020(11)
O1 0.012(3) 0.008(2) 0.015(3) 0.002(2) 0.000(2) 0.001(2)
O2 0.015(3) 0.008(2) 0.014(3) 0.000(2) 0.001(2) 0.001(2)
O3 0.012(3) 0.017(3) 0.010(3) 0.000(2) 0.001(2) -0.001(2)
O4 0.010(3) 0.011(3) 0.012(2) 0.0031(19) 0.003(2) 0.004(2)
O5 0.008(3) 0.019(3) 0.016(3) 0.004(2) 0.002(2) 0.002(2)
O6 0.005(2) 0.015(3) 0.015(3) 0.003(2) 0.0004(19) -0.002(2)
O1W 0.018(3) 0.014(3) 0.005(2) 0.0003(19) 0.003(2) 0.000(2)
O2W 0.014(3) 0.019(3) 0.011(3) -0.001(2) 0.002(2) 0.000(2)
C1 0.013(3) 0.013(2) 0.013(2) 0.002(2) 0.000(2) 0.009(2)
C2 0.017(4) 0.020(4) 0.009(3) -0.001(3) 0.003(3) 0.007(3)
C3 0.009(3) 0.011(3) 0.007(3) -0.002(3) 0.000(3) -0.002(3)
C4 0.011(4) 0.010(4) 0.016(4) 0.002(3) 0.000(3) -0.001(3)

loop_
_atom_type_symbol
_atom_type_description
_atom_type_scat_dispersion_real
_atom_type_scat_dispersion_imag
_atom_type_scat_source
C C 0.0033 0.0016 'International Tables Vol C Tables 4.2.6.8 and 6.1.1.4'
H H 0.0000 0.0000 'International Tables Vol C Tables 4.2.6.8 and 6.1.1.4'
O O 0.0106 0.0060 'International Tables Vol C Tables 4.2.6.8 and 6.1.1.4'
Np Np -11.4937 4.1493 'International Tables Vol C Tables 4.2.6.8 and 6.1.1.4'

loop_
_geom_angle_atom_site_label_1
_geom_angle_atom_site_label_2
_geom_angle_atom_site_label_3
_geom_angle
_geom_angle_site_symmetry_1
_geom_angle_site_symmetry_3
_geom_angle_publ_flag
O2 Np1 O1 177.9(2) . . ?
O2 Np1 O1W 90.0(2) . . ?
O1 Np1 O1W 87.9(2) . . ?
O2 Np1 O5 90.1(2) . . ?
O1 Np1 O5 90.0(2) . . ?
O1W Np1 O5 81.0(2) . . ?
O2 Np1 O6 87.6(2) . 1_455 ?
O1 Np1 O6 91.5(2) . 1_455 ?
O1W Np1 O6 78.4(2) . 1_455 ?
O5 Np1 O6 159.32(19) . 1_455 ?
O2 Np1 O4 90.4(2) . . ?
O1 Np1 O4 91.7(2) . . ?
O1W Np1 O4 154.8(2) . . ?
O5 Np1 O4 73.81(19) . . ?
O6 Np1 O4 126.74(18) 1_455 . ?
O2 Np1 O3 90.4(2) . . ?
O1 Np1 O3 91.2(2) . . ?
O1W Np1 O3 152.6(2) . . ?
O5 Np1 O3 126.40(19) . . ?
O6 Np1 O3 74.19(19) 1_455 . ?
O4 Np1 O3 52.59(18) . . ?
O2 Np1 C1 89.9(2) . . ?
O1 Np1 C1 92.2(2) . . ?
O1W Np1 C1 178.7(2) . . ?
O5 Np1 C1 100.2(2) . . ?
O6 Np1 C1 100.3(2) 1_455 . ?
O4 Np1 C1 26.4(2) . . ?
O3 Np1 C1 26.2(2) . . ?
C1 O3 Np1 94.5(5) . . ?
C1 O4 Np1 94.4(5) . . ?
C3 O5 Np1 144.9(5) . . ?
C3 O6 Np1 141.1(5) . 1_655 ?
Np1 O1W H1A 126(5) . . ?
Np1 O1W H1B 129(5) . . ?
H1A O1W H1B 105(4) . . ?
H2E O2W H2D 106(4) . . ?
O3 C1 O4 118.4(7) . . ?
O3 C1 C2 120.7(7) . . ?
O4 C1 C2 120.6(7) . . ?
O3 C1 Np1 59.3(4) . . ?
O4 C1 Np1 59.2(4) . . ?
C2 C1 Np1 176.5(5) . . ?
C1 C2 H2A 109.5 . . ?
C1 C2 H2B 109.5 . . ?
H2A C2 H2B 109.5 . . ?
C1 C2 H2C 109.5 . . ?
H2A C2 H2C 109.5 . . ?
H2B C2 H2C 109.5 . . ?
O5 C3 O6 119.7(7) . . ?
O5 C3 C4 120.2(7) . . ?
O6 C3 C4 120.0(7) . . ?
C3 C4 H4A 109.5 . . ?
C3 C4 H4B 109.5 . . ?
H4A C4 H4B 109.5 . . ?
C3 C4 H4C 109.5 . . ?
H4A C4 H4C 109.5 . . ?
H4B C4 H4C 109.5 . . ?

loop_
_geom_bond_atom_site_label_1
_geom_bond_atom_site_label_2
_geom_bond_distance
_geom_bond_site_symmetry_2
_geom_bond_publ_flag
Np1 O2 1.749(5) . ?
Np1 O1 1.761(5) . ?
Np1 O1W 2.342(5) . ?
Np1 O5 2.343(6) . ?
Np1 O6 2.382(5) 1_455 ?
Np1 O4 2.454(5) . ?
Np1 O3 2.458(5) . ?
Np1 C1 2.849(7) . ?
O3 C1 1.261(10) . ?
O4 C1 1.272(9) . ?
O5 C3 1.251(10) . ?
O6 C3 1.262(9) . ?
O1W H1A 0.85(3) . ?
O1W H1B 0.85(3) . ?
O2W H2E 0.84(3) . ?
O2W H2D 0.84(3) . ?
C1 C2 1.501(10) . ?
C2 H2A 0.9800 . ?
C2 H2B 0.9800 . ?
C2 H2C 0.9800 . ?
C3 C4 1.519(10) . ?
C4 H4A 0.9800 . ?
C4 H4B 0.9800 . ?
C4 H4C 0.9800 . ?

loop_
_geom_hbond_atom_site_label_D
_geom_hbond_atom_site_label_H
_geom_hbond_atom_site_label_A
_geom_hbond_distance_DH
_geom_hbond_distance_HA
_geom_hbond_distance_DA
_geom_hbond_angle_DHA
_geom_hbond_site_symmetry_A
_geom_hbond_publ_flag
O1W H1A O6 0.85(3) 1.96(5) 2.775(8) 160(10) 3_666 yes
O1W H1B O2W 0.85(3) 1.83(6) 2.600(8) 150(10) . yes
O2W H2E O3 0.84(3) 1.93(3) 2.772(8) 173(10) 4_665 yes
O2W H2D O4 0.84(3) 1.93(3) 2.761(8) 168(9) 4_565 yes

loop_
_geom_torsion_atom_site_label_1
_geom_torsion_atom_site_label_2
_geom_torsion_atom_site_label_3
_geom_torsion_atom_site_label_4
_geom_torsion
_geom_torsion_site_symmetry_1
_geom_torsion_site_symmetry_2
_geom_torsion_site_symmetry_3
_geom_torsion_site_symmetry_4
_geom_torsion_publ_flag
Np1 O3 C1 O4 -2.2(7) . . . . ?
Np1 O3 C1 C2 -175.9(6) . . . . ?
Np1 O4 C1 O3 2.2(7) . . . . ?
Np1 O4 C1 C2 175.9(6) . . . . ?
Np1 O5 C3 O6 -169.4(6) . . . . ?
Np1 O5 C3 C4 12.6(13) . . . . ?
Np1 O6 C3 O5 162.5(5) 1_655 . . . ?
Np1 O6 C3 C4 -19.4(12) 1_655 . . . ?
